data_1574969
loop_
_publ_author_name
'Ghosh, Moushakhi'
'Gaurav, Kumar'
'Panwaria, Prakash'
'Panday, Rishukumar'
'Tothadi, Srinu'
'Khan, Shabana'

_publ_section_title
;
 Driving diverse bond functionalisation with <i>N</i>-heterocyclic
 silylene-coinage metal-aryl complexes.
;
_journal_issue 32
_journal_name_full 'Chemical science'
_journal_page_first 14518
_journal_page_last 14533
_journal_paper_doi 10.1039/d5sc00879d
_journal_volume 16
_journal_year 2025
_chemical_formula_moiety 'C60 H104 Ag2 N6 Se2 Si6'
_chemical_formula_sum 'C60 H104 Ag2 N6 Se2 Si6'
_chemical_formula_weight 1451.69
_space_group_crystal_system monoclinic
_space_group_IT_number 14
_space_group_name_Hall '-P 2yn'
_space_group_name_H-M_alt 'P 1 21/n 1'
_atom_sites_solution_hydrogens geom
_audit_creation_date 2025-01-15
_audit_creation_method
;
Olex2 1.3
(compiled 2020.11.12 svn.r5f609507 for OlexSys, GUI svn.r6408)
;
_audit_update_record
;
2025-01-23 deposited with the CCDC.	2025-06-30 downloaded from the CCDC.
;
_cell_angle_alpha 90
_cell_angle_beta 98.888(2)
_cell_angle_gamma 90
_cell_formula_units_Z 2
_cell_length_a 9.8038(8)
_cell_length_b 25.5410(17)
_cell_length_c 14.7234(11)
_cell_measurement_reflns_used 9973
_cell_measurement_temperature 100
_cell_measurement_theta_max 25.43
_cell_measurement_theta_min 2.25
_cell_volume 3642.5(5)
_computing_molecular_graphics 'Olex2 1.3 (Dolomanov et al., 2009)'
_computing_publication_material 'Olex2 1.3 (Dolomanov et al., 2009)'
_computing_structure_refinement 'ShelXL (Sheldrick, 2015)'
_computing_structure_solution 'SHELXT 2014/5 (Sheldrick, 2014)'
_diffrn_ambient_temperature 100
_diffrn_measured_fraction_theta_full 0.999
_diffrn_measured_fraction_theta_max 0.994
_diffrn_measurement_device_type 'Bruker APEX-II CCD'
_diffrn_measurement_method '\f and \w scans'
_diffrn_radiation_type MoK\a
_diffrn_radiation_wavelength 0.71073
_diffrn_reflns_av_R_equivalents 0.1179
_diffrn_reflns_av_unetI/netI 0.1102
_diffrn_reflns_Laue_measured_fraction_full 0.999
_diffrn_reflns_Laue_measured_fraction_max 0.994
_diffrn_reflns_limit_h_max 13
_diffrn_reflns_limit_h_min -13
_diffrn_reflns_limit_k_max 33
_diffrn_reflns_limit_k_min -27
_diffrn_reflns_limit_l_max 19
_diffrn_reflns_limit_l_min -19
_diffrn_reflns_number 56264
_diffrn_reflns_point_group_measured_fraction_full 0.999
_diffrn_reflns_point_group_measured_fraction_max 0.994
_diffrn_reflns_theta_full 25.242
_diffrn_reflns_theta_max 28.344
_diffrn_reflns_theta_min 2.122
_diffrn_standards_number 0
_exptl_absorpt_coefficient_mu 1.673
_exptl_absorpt_correction_T_max 0.7457
_exptl_absorpt_correction_T_min 0.5613
_exptl_absorpt_correction_type multi-scan
_exptl_absorpt_process_details
'SADABS-2016/2 (Bruker,2016/2) was used for absorption correction. wR2(int) was 0.1238 before and 0.0723 after correction. The Ratio of minimum to maximum transmission is 0.7527. The \l/2 correction factor is Not present.'
_exptl_crystal_colour yellow
_exptl_crystal_colour_primary yellow
_exptl_crystal_density_diffrn 1.324
_exptl_crystal_description block
_exptl_crystal_F_000 1504
_exptl_crystal_size_max 0.11
_exptl_crystal_size_mid 0.06
_exptl_crystal_size_min 0.05
_refine_diff_density_max 0.855
_refine_diff_density_min -0.560
_refine_diff_density_rms 0.107
_refine_ls_extinction_method none
_refine_ls_goodness_of_fit_ref 1.043
_refine_ls_hydrogen_treatment constr
_refine_ls_matrix_type full
_refine_ls_number_parameters 358
_refine_ls_number_reflns 9039
_refine_ls_number_restraints 0
_refine_ls_restrained_S_all 1.043
_refine_ls_R_factor_all 0.1493
_refine_ls_R_factor_gt 0.0630
_refine_ls_shift/su_max 0.001
_refine_ls_shift/su_mean 0.000
_refine_ls_structure_factor_coef Fsqd
_refine_ls_weighting_details 'w=1/[\s^2^(Fo^2^)+(0.0519P)^2^+5.4191P] where P=(Fo^2^+2Fc^2^)/3'
_refine_ls_weighting_scheme calc
_refine_ls_wR_factor_gt 0.1182
_refine_ls_wR_factor_ref 0.1451
_reflns_Friedel_coverage 0.000
_reflns_number_gt 5049
_reflns_number_total 9039
_reflns_threshold_expression 'I > 2\s(I)'
_cod_data_source_file d5sc00879d2.cif
_cod_data_source_block mo_mg_snt_ag_semes_solve_0m_a
_cod_depositor_comments 'Adding full bibliography for 1574965--1574988.cif.'
_cod_database_code 1574969
_shelx_shelxl_version_number 2018/3
_shelx_space_group_comment
;
The symmetry employed for this shelxl refinement is uniquely defined
by the following loop, which should always be used as a source of
symmetry information in preference to the above space-group names.
They are only intended as comments.
;
_olex2_refinement_description
;
1.a Aromatic/amide H refined with riding coordinates:
 C3(H3), C5(H5), C26(H26), C27(H27), C28(H28), C29(H29), C30(H30)
1.b Idealised Me refined as rotating group:
 C9(H9A,H9B,H9C), C8(H8A,H8B,H8C), C7(H7A,H7B,H7C), C11(H11A,H11B,H11C),
 C10(H10A,H10B,H10C), C12(H12A,H12B,H12C), C13(H13A,H13B,H13C), C14(H14A,H14B,
 H14C), C15(H15A,H15B,H15C), C17(H17A,H17B,H17C), C18(H18A,H18B,H18C), C19(H19A,
 H19B,H19C), C21(H21A,H21B,H21C), C22(H22A,H22B,H22C), C23(H23A,H23B,H23C)
;
_olex2_submission_special_instructions 'No special instructions were received'

loop_
_space_group_symop_operation_xyz
'x, y, z'
'-x+1/2, y+1/2, -z+1/2'
'-x, -y, -z'
'x-1/2, -y-1/2, z-1/2'

loop_
_atom_site_label
_atom_site_type_symbol
_atom_site_fract_x
_atom_site_fract_y
_atom_site_fract_z
_atom_site_U_iso_or_equiv
_atom_site_adp_type
_atom_site_occupancy
_atom_site_site_symmetry_order
_atom_site_calc_flag
_atom_site_refinement_flags_posn
_atom_site_refinement_flags_adp
_atom_site_refinement_flags_occupancy
_atom_site_disorder_assembly
_atom_site_disorder_group
Ag1 Ag 0.39961(4) 0.52320(2) 0.59344(3) 0.04455(15) Uani 1 1 d . . . . .
C1 C 0.5459(5) 0.39136(18) 0.6295(3) 0.0331(11) Uani 1 1 d . . . . .
N1 N 0.2238(4) 0.54739(15) 0.7948(3) 0.0352(10) Uani 1 1 d . . . . .
Si1 Si 0.29105(13) 0.57210(5) 0.70182(9) 0.0286(3) Uani 1 1 d . . . . .
Se1 Se 0.44540(6) 0.43032(2) 0.52810(3) 0.03922(16) Uani 1 1 d . . . . .
Si3 Si 0.13772(16) 0.58265(6) 0.87108(10) 0.0429(4) Uani 1 1 d . . . . .
C3 C 0.7382(6) 0.3797(2) 0.7500(4) 0.0540(15) Uani 1 1 d . . . . .
H3 H 0.822392 0.392436 0.783346 0.065 Uiso 1 1 calc R . . . .
N3 N 0.1826(4) 0.62430(14) 0.6424(2) 0.0285(9) Uani 1 1 d . . . . .
Si2 Si 0.24602(18) 0.47888(6) 0.80977(10) 0.0468(4) Uani 1 1 d . . . . .
C2 C 0.6672(6) 0.4103(2) 0.6799(4) 0.0436(13) Uani 1 1 d . . . . .
N2 N 0.3750(4) 0.63603(15) 0.7293(3) 0.0314(9) Uani 1 1 d . . . . .
C9 C 0.7253(6) 0.4633(2) 0.6619(5) 0.0607(17) Uani 1 1 d . . . . .
H9A H 0.731553 0.466611 0.596378 0.091 Uiso 1 1 calc GR . . . .
H9B H 0.817538 0.467012 0.698035 0.091 Uiso 1 1 calc GR . . . .
H9C H 0.664673 0.490737 0.679646 0.091 Uiso 1 1 calc GR . . . .
C8 C 0.7671(9) 0.2989(3) 0.8508(5) 0.103(3) Uani 1 1 d . . . . .
H8A H 0.866148 0.306352 0.856771 0.154 Uiso 1 1 calc GR . . . .
H8B H 0.751058 0.261592 0.837674 0.154 Uiso 1 1 calc GR . . . .
H8C H 0.733940 0.307878 0.908304 0.154 Uiso 1 1 calc GR . . . .
C7 C 0.3635(6) 0.3202(2) 0.6007(4) 0.0564(16) Uani 1 1 d . . . . .
H7A H 0.286534 0.343435 0.608212 0.085 Uiso 1 1 calc GR . . . .
H7B H 0.347524 0.285574 0.625884 0.085 Uiso 1 1 calc GR . . . .
H7C H 0.370325 0.316873 0.535270 0.085 Uiso 1 1 calc GR . . . .
C6 C 0.4951(5) 0.3425(2) 0.6509(4) 0.0408(13) Uani 1 1 d . . . . .
C5 C 0.5682(7) 0.3139(2) 0.7217(4) 0.0514(15) Uani 1 1 d . . . . .
H5 H 0.533357 0.280696 0.736063 0.062 Uiso 1 1 calc R . . . .
C4 C 0.6895(7) 0.3314(2) 0.7724(4) 0.0577(16) Uani 1 1 d . . . . .
C11 C 0.4310(7) 0.4621(3) 0.8362(5) 0.080(2) Uani 1 1 d . . . . .
H11A H 0.478130 0.473629 0.785621 0.120 Uiso 1 1 calc GR . . . .
H11B H 0.441148 0.424091 0.843763 0.120 Uiso 1 1 calc GR . . . .
H11C H 0.471960 0.479596 0.893109 0.120 Uiso 1 1 calc GR . . . .
C10 C 0.1636(7) 0.4422(2) 0.7077(5) 0.0691(19) Uani 1 1 d . . . . .
H10A H 0.068782 0.454755 0.689616 0.104 Uiso 1 1 calc GR . . . .
H10B H 0.162121 0.404826 0.722498 0.104 Uiso 1 1 calc GR . . . .
H10C H 0.216001 0.447622 0.657003 0.104 Uiso 1 1 calc GR . . . .
C12 C 0.1626(12) 0.4526(3) 0.9067(6) 0.122(4) Uani 1 1 d . . . . .
H12A H 0.211238 0.466002 0.965217 0.183 Uiso 1 1 calc GR . . . .
H12B H 0.167130 0.414239 0.906743 0.183 Uiso 1 1 calc GR . . . .
H12C H 0.065836 0.463719 0.898795 0.183 Uiso 1 1 calc GR . . . .
C13 C -0.0476(7) 0.5631(3) 0.8570(5) 0.079(2) Uani 1 1 d . . . . .
H13A H -0.092571 0.571585 0.794647 0.118 Uiso 1 1 calc GR . . . .
H13B H -0.093495 0.581981 0.901737 0.118 Uiso 1 1 calc GR . . . .
H13C H -0.054232 0.525291 0.867357 0.118 Uiso 1 1 calc GR . . . .
C14 C 0.2236(8) 0.5739(3) 0.9928(4) 0.080(2) Uani 1 1 d . . . . .
H14A H 0.236128 0.536429 1.006178 0.121 Uiso 1 1 calc GR . . . .
H14B H 0.165925 0.589323 1.034478 0.121 Uiso 1 1 calc GR . . . .
H14C H 0.313856 0.591227 1.001404 0.121 Uiso 1 1 calc GR . . . .
C15 C 0.1349(8) 0.6545(2) 0.8522(4) 0.074(2) Uani 1 1 d . . . . .
H15A H 0.229464 0.667255 0.853926 0.111 Uiso 1 1 calc GR . . . .
H15B H 0.092899 0.671689 0.900568 0.111 Uiso 1 1 calc GR . . . .
H15C H 0.080677 0.662399 0.792120 0.111 Uiso 1 1 calc GR . . . .
C16 C 0.0574(5) 0.6262(2) 0.5716(3) 0.0429(13) Uani 1 1 d . . . . .
C17 C -0.0090(8) 0.5729(3) 0.5743(6) 0.092(3) Uani 1 1 d . . . . .
H17A H 0.052350 0.546190 0.555053 0.138 Uiso 1 1 calc GR . . . .
H17B H -0.097148 0.572556 0.532627 0.138 Uiso 1 1 calc GR . . . .
H17C H -0.025131 0.565450 0.637080 0.138 Uiso 1 1 calc GR . . . .
C18 C 0.0921(8) 0.6358(3) 0.4766(4) 0.085(2) Uani 1 1 d . . . . .
H18A H 0.122687 0.672044 0.471947 0.128 Uiso 1 1 calc GR . . . .
H18B H 0.010020 0.629495 0.430817 0.128 Uiso 1 1 calc GR . . . .
H18C H 0.166052 0.611911 0.465496 0.128 Uiso 1 1 calc GR . . . .
C19 C -0.0398(7) 0.6685(4) 0.5958(6) 0.113(3) Uani 1 1 d . . . . .
H19A H -0.056015 0.663575 0.659282 0.170 Uiso 1 1 calc GR . . . .
H19B H -0.127678 0.666210 0.554079 0.170 Uiso 1 1 calc GR . . . .
H19C H 0.001714 0.702983 0.589732 0.170 Uiso 1 1 calc GR . . . .
C20 C 0.5136(5) 0.6529(2) 0.7745(4) 0.0481(14) Uani 1 1 d . . . . .
C21 C 0.5569(7) 0.6132(3) 0.8502(5) 0.087(2) Uani 1 1 d . . . . .
H21A H 0.489514 0.613073 0.892909 0.131 Uiso 1 1 calc GR . . . .
H21B H 0.648054 0.622519 0.883383 0.131 Uiso 1 1 calc GR . . . .
H21C H 0.560932 0.578288 0.823019 0.131 Uiso 1 1 calc GR . . . .
C22 C 0.6166(6) 0.6515(3) 0.7074(5) 0.081(2) Uani 1 1 d . . . . .
H22A H 0.618111 0.616288 0.680937 0.121 Uiso 1 1 calc GR . . . .
H22B H 0.708763 0.660221 0.739756 0.121 Uiso 1 1 calc GR . . . .
H22C H 0.589452 0.676921 0.658098 0.121 Uiso 1 1 calc GR . . . .
C23 C 0.5092(7) 0.7074(3) 0.8160(5) 0.084(2) Uani 1 1 d . . . . .
H23A H 0.478066 0.732729 0.767198 0.126 Uiso 1 1 calc GR . . . .
H23B H 0.601703 0.717063 0.846701 0.126 Uiso 1 1 calc GR . . . .
H23C H 0.445054 0.707499 0.860895 0.126 Uiso 1 1 calc GR . . . .
C24 C 0.2837(5) 0.65904(18) 0.6645(3) 0.0309(11) Uani 1 1 d . . . . .
C25 C 0.2979(5) 0.71064(19) 0.6203(3) 0.0365(12) Uani 1 1 d . . . . .
C26 C 0.2455(7) 0.7550(2) 0.6546(4) 0.0636(18) Uani 1 1 d . . . . .
H26 H 0.200884 0.753190 0.707349 0.076 Uiso 1 1 calc R . . . .
C27 C 0.2583(8) 0.8027(2) 0.6112(5) 0.076(2) Uani 1 1 d . . . . .
H27 H 0.222257 0.833620 0.634299 0.092 Uiso 1 1 calc R . . . .
C28 C 0.3225(8) 0.8050(2) 0.5356(5) 0.072(2) Uani 1 1 d . . . . .
H28 H 0.330667 0.837720 0.506075 0.086 Uiso 1 1 calc R . . . .
C29 C 0.3747(7) 0.7613(2) 0.5021(4) 0.0590(17) Uani 1 1 d . . . . .
H29 H 0.419663 0.763424 0.449517 0.071 Uiso 1 1 calc R . . . .
C30 C 0.3627(6) 0.7141(2) 0.5440(4) 0.0470(14) Uani 1 1 d . . . . .
H30 H 0.399362 0.683466 0.520273 0.056 Uiso 1 1 calc R . . . .

loop_
_atom_site_aniso_label
_atom_site_aniso_U_11
_atom_site_aniso_U_22
_atom_site_aniso_U_33
_atom_site_aniso_U_23
_atom_site_aniso_U_13
_atom_site_aniso_U_12
Ag1 0.0466(3) 0.0531(3) 0.0378(2) -0.00492(19) 0.01857(19) 0.0159(2)
C1 0.033(3) 0.034(3) 0.035(3) -0.008(2) 0.016(2) 0.002(2)
N1 0.040(2) 0.033(2) 0.036(2) -0.0005(18) 0.0153(19) 0.0052(19)
Si1 0.0319(7) 0.0303(7) 0.0266(7) 0.0001(5) 0.0145(6) 0.0044(6)
Se1 0.0514(3) 0.0368(3) 0.0335(3) 0.0035(2) 0.0194(2) 0.0077(2)
Si3 0.0549(10) 0.0472(9) 0.0317(8) -0.0015(6) 0.0231(7) 0.0111(7)
C3 0.047(4) 0.062(4) 0.049(4) -0.014(3) -0.002(3) 0.011(3)
N3 0.026(2) 0.031(2) 0.028(2) -0.0034(17) 0.0046(17) -0.0001(18)
Si2 0.0700(11) 0.0346(8) 0.0420(9) 0.0036(7) 0.0282(8) 0.0061(8)
C2 0.045(3) 0.043(3) 0.046(3) -0.012(3) 0.018(3) 0.006(3)
N2 0.028(2) 0.034(2) 0.031(2) -0.0024(18) 0.0017(18) -0.0005(18)
C9 0.049(4) 0.051(4) 0.083(5) -0.013(3) 0.014(3) -0.013(3)
C8 0.135(8) 0.080(5) 0.078(6) 0.004(4) -0.030(5) 0.044(5)
C7 0.047(4) 0.050(4) 0.074(4) 0.005(3) 0.018(3) -0.010(3)
C6 0.049(3) 0.033(3) 0.044(3) 0.000(2) 0.018(3) 0.003(3)
C5 0.071(4) 0.036(3) 0.050(4) 0.008(3) 0.019(3) 0.006(3)
C4 0.070(4) 0.053(4) 0.048(4) -0.001(3) 0.003(3) 0.023(3)
C11 0.092(6) 0.056(4) 0.088(5) 0.008(4) 0.000(4) 0.030(4)
C10 0.078(5) 0.050(4) 0.086(5) -0.008(3) 0.031(4) -0.016(3)
C12 0.230(11) 0.052(4) 0.115(7) 0.026(4) 0.122(8) 0.015(6)
C13 0.062(4) 0.108(6) 0.075(5) 0.002(4) 0.042(4) 0.009(4)
C14 0.118(6) 0.088(5) 0.035(4) -0.007(3) 0.014(4) 0.015(5)
C15 0.115(6) 0.052(4) 0.067(4) -0.011(3) 0.055(4) 0.019(4)
C16 0.034(3) 0.057(4) 0.036(3) -0.002(3) 0.002(2) 0.007(3)
C17 0.067(5) 0.104(6) 0.093(6) 0.025(5) -0.026(4) -0.039(4)
C18 0.084(5) 0.137(7) 0.031(4) 0.007(4) -0.004(3) -0.025(5)
C19 0.047(4) 0.163(9) 0.115(7) -0.046(6) -0.033(4) 0.054(5)
C20 0.035(3) 0.057(4) 0.049(3) 0.003(3) -0.005(3) -0.005(3)
C21 0.058(4) 0.108(6) 0.084(5) 0.034(5) -0.027(4) -0.021(4)
C22 0.033(4) 0.119(6) 0.091(5) -0.003(5) 0.013(4) -0.017(4)
C23 0.071(5) 0.081(5) 0.092(6) -0.035(4) -0.013(4) -0.018(4)
C24 0.033(3) 0.033(3) 0.028(3) 0.001(2) 0.011(2) 0.009(2)
C25 0.036(3) 0.030(3) 0.042(3) -0.006(2) 0.002(2) 0.001(2)
C26 0.089(5) 0.041(4) 0.067(4) 0.004(3) 0.031(4) 0.013(3)
C27 0.111(6) 0.034(4) 0.087(5) -0.004(3) 0.024(5) 0.019(4)
C28 0.103(6) 0.040(4) 0.069(5) 0.020(3) 0.004(4) -0.004(4)
C29 0.081(5) 0.046(4) 0.053(4) 0.010(3) 0.018(3) -0.011(3)
C30 0.057(4) 0.039(3) 0.048(3) 0.000(3) 0.019(3) -0.003(3)

loop_
_atom_type_symbol
_atom_type_description
_atom_type_scat_dispersion_real
_atom_type_scat_dispersion_imag
_atom_type_scat_source
C C 0.0033 0.0016 'International Tables Vol C Tables 4.2.6.8 and 6.1.1.4'
H H 0.0000 0.0000 'International Tables Vol C Tables 4.2.6.8 and 6.1.1.4'
Ag Ag -0.8971 1.1015 'International Tables Vol C Tables 4.2.6.8 and 6.1.1.4'
N N 0.0061 0.0033 'International Tables Vol C Tables 4.2.6.8 and 6.1.1.4'
Se Se -0.0929 2.2259 'International Tables Vol C Tables 4.2.6.8 and 6.1.1.4'
Si Si 0.0817 0.0704 'International Tables Vol C Tables 4.2.6.8 and 6.1.1.4'

loop_
_geom_angle_atom_site_label_1
_geom_angle_atom_site_label_2
_geom_angle_atom_site_label_3
_geom_angle
_geom_angle_site_symmetry_1
_geom_angle_site_symmetry_3
_geom_angle_publ_flag
Si1 Ag1 Se1 146.34(4) . . ?
Si1 Ag1 Se1 123.17(4) . 3_666 ?
Se1 Ag1 Se1 90.489(19) . 3_666 ?
C2 C1 Se1 121.7(4) . . ?
C2 C1 C6 119.8(5) . . ?
C6 C1 Se1 118.5(4) . . ?
Si1 N1 Si3 126.9(2) . . ?
Si1 N1 Si2 113.9(2) . . ?
Si3 N1 Si2 119.3(2) . . ?
N1 Si1 Ag1 126.81(14) . . ?
N1 Si1 N3 112.22(18) . . ?
N1 Si1 N2 111.22(19) . . ?
N1 Si1 C24 122.93(18) . . ?
N3 Si1 Ag1 110.10(12) . . ?
N3 Si1 N2 70.65(17) . . ?
N3 Si1 C24 35.66(16) . . ?
N2 Si1 Ag1 112.16(12) . . ?
N2 Si1 C24 35.85(17) . . ?
C24 Si1 Ag1 110.26(12) . . ?
Ag1 Se1 Ag1 89.511(19) . 3_666 ?
C1 Se1 Ag1 116.87(13) . 3_666 ?
C1 Se1 Ag1 106.15(13) . . ?
N1 Si3 C13 110.4(3) . . ?
N1 Si3 C14 111.2(3) . . ?
N1 Si3 C15 114.2(2) . . ?
C13 Si3 C14 111.1(3) . . ?
C15 Si3 C13 104.9(3) . . ?
C15 Si3 C14 104.8(3) . . ?
C2 C3 H3 119.1 . . ?
C4 C3 H3 119.1 . . ?
C4 C3 C2 121.8(6) . . ?
C16 N3 Si1 135.5(3) . . ?
C24 N3 Si1 90.7(3) . . ?
C24 N3 C16 130.8(4) . . ?
N1 Si2 C11 110.7(3) . . ?
N1 Si2 C10 111.7(3) . . ?
N1 Si2 C12 112.9(3) . . ?
C11 Si2 C10 110.2(3) . . ?
C11 Si2 C12 106.6(4) . . ?
C10 Si2 C12 104.5(4) . . ?
C1 C2 C3 119.3(5) . . ?
C1 C2 C9 122.3(5) . . ?
C3 C2 C9 118.4(5) . . ?
C20 N2 Si1 134.7(3) . . ?
C24 N2 Si1 90.3(3) . . ?
C24 N2 C20 131.2(4) . . ?
C2 C9 H9A 109.5 . . ?
C2 C9 H9B 109.5 . . ?
C2 C9 H9C 109.5 . . ?
H9A C9 H9B 109.5 . . ?
H9A C9 H9C 109.5 . . ?
H9B C9 H9C 109.5 . . ?
H8A C8 H8B 109.5 . . ?
H8A C8 H8C 109.5 . . ?
H8B C8 H8C 109.5 . . ?
C4 C8 H8A 109.5 . . ?
C4 C8 H8B 109.5 . . ?
C4 C8 H8C 109.5 . . ?
H7A C7 H7B 109.5 . . ?
H7A C7 H7C 109.5 . . ?
H7B C7 H7C 109.5 . . ?
C6 C7 H7A 109.5 . . ?
C6 C7 H7B 109.5 . . ?
C6 C7 H7C 109.5 . . ?
C1 C6 C7 122.6(5) . . ?
C5 C6 C1 118.8(5) . . ?
C5 C6 C7 118.5(5) . . ?
C6 C5 H5 118.6 . . ?
C4 C5 C6 122.8(5) . . ?
C4 C5 H5 118.6 . . ?
C3 C4 C8 121.1(6) . . ?
C5 C4 C3 117.5(5) . . ?
C5 C4 C8 121.4(6) . . ?
Si2 C11 H11A 109.5 . . ?
Si2 C11 H11B 109.5 . . ?
Si2 C11 H11C 109.5 . . ?
H11A C11 H11B 109.5 . . ?
H11A C11 H11C 109.5 . . ?
H11B C11 H11C 109.5 . . ?
Si2 C10 H10A 109.5 . . ?
Si2 C10 H10B 109.5 . . ?
Si2 C10 H10C 109.5 . . ?
H10A C10 H10B 109.5 . . ?
H10A C10 H10C 109.5 . . ?
H10B C10 H10C 109.5 . . ?
Si2 C12 H12A 109.5 . . ?
Si2 C12 H12B 109.5 . . ?
Si2 C12 H12C 109.5 . . ?
H12A C12 H12B 109.5 . . ?
H12A C12 H12C 109.5 . . ?
H12B C12 H12C 109.5 . . ?
Si3 C13 H13A 109.5 . . ?
Si3 C13 H13B 109.5 . . ?
Si3 C13 H13C 109.5 . . ?
H13A C13 H13B 109.5 . . ?
H13A C13 H13C 109.5 . . ?
H13B C13 H13C 109.5 . . ?
Si3 C14 H14A 109.5 . . ?
Si3 C14 H14B 109.5 . . ?
Si3 C14 H14C 109.5 . . ?
H14A C14 H14B 109.5 . . ?
H14A C14 H14C 109.5 . . ?
H14B C14 H14C 109.5 . . ?
Si3 C15 H15A 109.5 . . ?
Si3 C15 H15B 109.5 . . ?
Si3 C15 H15C 109.5 . . ?
H15A C15 H15B 109.5 . . ?
H15A C15 H15C 109.5 . . ?
H15B C15 H15C 109.5 . . ?
N3 C16 C17 105.3(4) . . ?
N3 C16 C18 112.1(4) . . ?
N3 C16 C19 109.8(4) . . ?
C17 C16 C19 110.2(6) . . ?
C18 C16 C17 109.2(6) . . ?
C18 C16 C19 110.0(6) . . ?
C16 C17 H17A 109.5 . . ?
C16 C17 H17B 109.5 . . ?
C16 C17 H17C 109.5 . . ?
H17A C17 H17B 109.5 . . ?
H17A C17 H17C 109.5 . . ?
H17B C17 H17C 109.5 . . ?
C16 C18 H18A 109.5 . . ?
C16 C18 H18B 109.5 . . ?
C16 C18 H18C 109.5 . . ?
H18A C18 H18B 109.5 . . ?
H18A C18 H18C 109.5 . . ?
H18B C18 H18C 109.5 . . ?
C16 C19 H19A 109.5 . . ?
C16 C19 H19B 109.5 . . ?
C16 C19 H19C 109.5 . . ?
H19A C19 H19B 109.5 . . ?
H19A C19 H19C 109.5 . . ?
H19B C19 H19C 109.5 . . ?
N2 C20 C21 105.5(4) . . ?
N2 C20 C22 110.8(5) . . ?
N2 C20 C23 111.5(5) . . ?
C21 C20 C22 108.8(6) . . ?
C21 C20 C23 109.8(6) . . ?
C22 C20 C23 110.3(5) . . ?
C20 C21 H21A 109.5 . . ?
C20 C21 H21B 109.5 . . ?
C20 C21 H21C 109.5 . . ?
H21A C21 H21B 109.5 . . ?
H21A C21 H21C 109.5 . . ?
H21B C21 H21C 109.5 . . ?
C20 C22 H22A 109.5 . . ?
C20 C22 H22B 109.5 . . ?
C20 C22 H22C 109.5 . . ?
H22A C22 H22B 109.5 . . ?
H22A C22 H22C 109.5 . . ?
H22B C22 H22C 109.5 . . ?
C20 C23 H23A 109.5 . . ?
C20 C23 H23B 109.5 . . ?
C20 C23 H23C 109.5 . . ?
H23A C23 H23B 109.5 . . ?
H23A C23 H23C 109.5 . . ?
H23B C23 H23C 109.5 . . ?
N3 C24 Si1 53.6(2) . . ?
N3 C24 N2 105.8(4) . . ?
N3 C24 C25 126.9(4) . . ?
N2 C24 Si1 53.8(2) . . ?
N2 C24 C25 127.1(4) . . ?
C25 C24 Si1 164.9(3) . . ?
C26 C25 C24 120.4(5) . . ?
C26 C25 C30 119.6(5) . . ?
C30 C25 C24 120.1(4) . . ?
C25 C26 H26 120.4 . . ?
C25 C26 C27 119.3(6) . . ?
C27 C26 H26 120.4 . . ?
C26 C27 H27 120.0 . . ?
C28 C27 C26 120.0(6) . . ?
C28 C27 H27 120.0 . . ?
C27 C28 H28 119.7 . . ?
C29 C28 C27 120.6(6) . . ?
C29 C28 H28 119.7 . . ?
C28 C29 H29 120.0 . . ?
C28 C29 C30 120.0(6) . . ?
C30 C29 H29 120.0 . . ?
C25 C30 H30 119.8 . . ?
C29 C30 C25 120.5(5) . . ?
C29 C30 H30 119.8 . . ?

loop_
_geom_bond_atom_site_label_1
_geom_bond_atom_site_label_2
_geom_bond_distance
_geom_bond_site_symmetry_2
_geom_bond_publ_flag
Ag1 Si1 2.4008(12) . ?
Ag1 Se1 2.7858(6) 3_666 ?
Ag1 Se1 2.6244(6) . ?
C1 Se1 1.932(5) . ?
C1 C2 1.389(7) . ?
C1 C6 1.397(7) . ?
N1 Si1 1.728(4) . ?
N1 Si3 1.754(4) . ?
N1 Si2 1.773(4) . ?
Si1 N3 1.840(4) . ?
Si1 N2 1.845(4) . ?
Si1 C24 2.286(5) . ?
Si3 C13 1.865(7) . ?
Si3 C14 1.872(6) . ?
Si3 C15 1.855(6) . ?
C3 H3 0.9500 . ?
C3 C2 1.392(8) . ?
C3 C4 1.382(8) . ?
N3 C16 1.483(6) . ?
N3 C24 1.333(6) . ?
Si2 C11 1.846(7) . ?
Si2 C10 1.847(7) . ?
Si2 C12 1.876(6) . ?
C2 C9 1.507(8) . ?
N2 C20 1.482(6) . ?
N2 C24 1.339(6) . ?
C9 H9A 0.9800 . ?
C9 H9B 0.9800 . ?
C9 H9C 0.9800 . ?
C8 H8A 0.9800 . ?
C8 H8B 0.9800 . ?
C8 H8C 0.9800 . ?
C8 C4 1.526(9) . ?
C7 H7A 0.9800 . ?
C7 H7B 0.9800 . ?
C7 H7C 0.9800 . ?
C7 C6 1.497(8) . ?
C6 C5 1.380(7) . ?
C5 H5 0.9500 . ?
C5 C4 1.377(8) . ?
C11 H11A 0.9800 . ?
C11 H11B 0.9800 . ?
C11 H11C 0.9800 . ?
C10 H10A 0.9800 . ?
C10 H10B 0.9800 . ?
C10 H10C 0.9800 . ?
C12 H12A 0.9800 . ?
C12 H12B 0.9800 . ?
C12 H12C 0.9800 . ?
C13 H13A 0.9800 . ?
C13 H13B 0.9800 . ?
C13 H13C 0.9800 . ?
C14 H14A 0.9800 . ?
C14 H14B 0.9800 . ?
C14 H14C 0.9800 . ?
C15 H15A 0.9800 . ?
C15 H15B 0.9800 . ?
C15 H15C 0.9800 . ?
C16 C17 1.512(8) . ?
C16 C18 1.508(8) . ?
C16 C19 1.519(8) . ?
C17 H17A 0.9800 . ?
C17 H17B 0.9800 . ?
C17 H17C 0.9800 . ?
C18 H18A 0.9800 . ?
C18 H18B 0.9800 . ?
C18 H18C 0.9800 . ?
C19 H19A 0.9800 . ?
C19 H19B 0.9800 . ?
C19 H19C 0.9800 . ?
C20 C21 1.518(8) . ?
C20 C22 1.519(8) . ?
C20 C23 1.523(8) . ?
C21 H21A 0.9800 . ?
C21 H21B 0.9800 . ?
C21 H21C 0.9800 . ?
C22 H22A 0.9800 . ?
C22 H22B 0.9800 . ?
C22 H22C 0.9800 . ?
C23 H23A 0.9800 . ?
C23 H23B 0.9800 . ?
C23 H23C 0.9800 . ?
C24 C25 1.486(7) . ?
C25 C26 1.373(7) . ?
C25 C30 1.376(7) . ?
C26 H26 0.9500 . ?
C26 C27 1.388(8) . ?
C27 H27 0.9500 . ?
C27 C28 1.362(9) . ?
C28 H28 0.9500 . ?
C28 C29 1.352(9) . ?
C29 H29 0.9500 . ?
C29 C30 1.368(7) . ?
C30 H30 0.9500 . ?
